data_2219679
loop_
_publ_author_name
'Zhu, Feng-Xia'
'Zhou, Jian-Feng'
'Gong, Gui-Xia'

_publ_section_title
;
 3-Phenyl-2-thioxo-1,3-thiazolidin-4-one
;
_journal_coeditor_code PK2120
_journal_issue 10
_journal_name_full 'Acta Crystallographica Section E'
_journal_page_first o1998
_journal_paper_doi 10.1107/S1600536808030079
_journal_volume 64
_journal_year 2008
_chemical_formula_iupac 'C9 H7 N O S2'
_chemical_formula_moiety 'C9 H7 N O S2'
_chemical_formula_sum 'C9 H7 N O S2'
_chemical_formula_weight 209.28
_chemical_name_common 3-phenylrhodanine
_chemical_name_systematic
;
3-Phenyl-2-thioxo-1,3-thiazolidin-4-one
;
_space_group_IT_number 14
_symmetry_cell_setting monoclinic
_symmetry_space_group_name_Hall '-P 2ybc'
_symmetry_space_group_name_H-M 'P 1 21/c 1'
_atom_sites_solution_hydrogens geom
_atom_sites_solution_primary direct
_atom_sites_solution_secondary difmap
_cell_angle_alpha 90.00
_cell_angle_beta 93.847(3)
_cell_angle_gamma 90.00
_cell_formula_units_Z 4
_cell_length_a 12.9941(13)
_cell_length_b 5.6111(6)
_cell_length_c 12.7271(13)
_cell_measurement_reflns_used 1321
_cell_measurement_temperature 296(2)
_cell_measurement_theta_max 21.12
_cell_measurement_theta_min 3.14
_cell_volume 925.86(17)
_computing_cell_refinement 'APEX2 (Bruker, 2004)'
_computing_data_collection 'APEX2 (Bruker, 2004)'
_computing_data_reduction 'APEX2 (Bruker, 2004)'
_computing_molecular_graphics 'ORTEP-3 for Windows (Farrugia, 1997)'
_computing_publication_material 'SHELXL97 (Sheldrick, 2008) and PLATON (Spek, 2003)'
_computing_structure_refinement 'SHELXL97 (Sheldrick, 2008)'
_computing_structure_solution 'SHELXS97 (Sheldrick, 2008)'
_diffrn_ambient_temperature 296(2)
_diffrn_detector_area_resol_mean 8
_diffrn_measured_fraction_theta_full 0.994
_diffrn_measured_fraction_theta_max 0.994
_diffrn_measurement_device_type 'Bruker APEXII'
_diffrn_measurement_method \w
_diffrn_radiation_monochromator graphite
_diffrn_radiation_source 'fine-focus sealed tube'
_diffrn_radiation_type MoK\a
_diffrn_radiation_wavelength 0.71073
_diffrn_reflns_av_R_equivalents 0.0656
_diffrn_reflns_av_sigmaI/netI 0.0490
_diffrn_reflns_limit_h_max 15
_diffrn_reflns_limit_h_min -14
_diffrn_reflns_limit_k_max 6
_diffrn_reflns_limit_k_min -6
_diffrn_reflns_limit_l_max 15
_diffrn_reflns_limit_l_min -15
_diffrn_reflns_number 10918
_diffrn_reflns_theta_full 25.99
_diffrn_reflns_theta_max 25.99
_diffrn_reflns_theta_min 1.57
_diffrn_standards_number 0
_exptl_absorpt_coefficient_mu 0.529
_exptl_absorpt_correction_T_max 0.97
_exptl_absorpt_correction_T_min 0.91
_exptl_absorpt_correction_type multi-scan
_exptl_absorpt_process_details '(SADABS; Bruker, 2000)'
_exptl_crystal_colour yellow
_exptl_crystal_density_diffrn 1.501
_exptl_crystal_density_method 'not measured'
_exptl_crystal_description plate
_exptl_crystal_F_000 432
_exptl_crystal_size_max .20
_exptl_crystal_size_mid .15
_exptl_crystal_size_min .05
_refine_diff_density_max 0.246
_refine_diff_density_min -0.226
_refine_ls_extinction_method none
_refine_ls_goodness_of_fit_ref 1.004
_refine_ls_hydrogen_treatment constr
_refine_ls_matrix_type full
_refine_ls_number_parameters 118
_refine_ls_number_reflns 1800
_refine_ls_number_restraints 0
_refine_ls_restrained_S_all 1.004
_refine_ls_R_factor_all 0.0818
_refine_ls_R_factor_gt 0.0398
_refine_ls_shift/su_max 0.000
_refine_ls_shift/su_mean 0.000
_refine_ls_structure_factor_coef Fsqd
_refine_ls_weighting_details 'calc w=1/[\s^2^(Fo^2^)+(0.0272P)^2^+0.2182P] where P=(Fo^2^+2Fc^2^)/3'
_refine_ls_weighting_scheme calc
_refine_ls_wR_factor_gt 0.0718
_refine_ls_wR_factor_ref 0.0800
_reflns_number_gt 1146
_reflns_number_total 1800
_reflns_threshold_expression I>2\s(I)
_cod_data_source_file pk2120.cif
_cod_data_source_block I
_cod_depositor_comments
;
The following automatic conversions were performed:
'_symmetry_cell_setting' value 'Monoclinic' changed to 'monoclinic'
according to '/home/saulius/struct/CIF-dictionaries/cif_core.dic'
dictionary named 'cif_core.dic' version 2.4.1 from 2010-06-29.

Automatic conversion script
Id: cif_fix_enum 1527 2010-12-29 10:47:43Z saulius 

The following automatic conversions were performed:

'_symmetry_cell_setting' value 'Monoclinic' changed to 'monoclinic'
according to /home/saulius/struct/CIF-dictionaries/cif_core.dic
dictionary named 'cif_core.dic' version 2.4.1 from 2010-06-29.

Automatic conversion script
Id: cif_fix_values 1715 2011-07-08 13:25:40Z adriana 
;
_cod_original_sg_symbol_H-M 'P 21/c'
_cod_database_code 2219679
_cod_database_fobs_code 2219679

loop_
_symmetry_equiv_pos_as_xyz
'x, y, z'
'-x, y+1/2, -z+1/2'
'-x, -y, -z'
'x, -y-1/2, z-1/2'

loop_
_atom_site_type_symbol
_atom_site_label
_atom_site_fract_x
_atom_site_fract_y
_atom_site_fract_z
_atom_site_U_iso_or_equiv
_atom_site_adp_type
_atom_site_calc_flag
_atom_site_refinement_flags
_atom_site_occupancy
C C1 0.35704(19) 0.8242(4) 0.64373(18) 0.0412(6) Uani d . 1
C C2 0.2485(2) 0.5060(4) 0.58348(17) 0.0413(6) Uani d . 1
C C3 0.32529(19) 0.5020(4) 0.50099(19) 0.0495(7) Uani d . 1
H H3A 0.2908 0.5231 0.4317 0.059 Uiso calc R 1
H H3B 0.3616 0.3508 0.5024 0.059 Uiso calc R 1
C C4 0.20680(17) 0.7118(4) 0.74476(17) 0.0351(6) Uani d . 1
C C5 0.13898(18) 0.8984(4) 0.74630(18) 0.0433(6) Uani d . 1
H H5 0.1376 1.0140 0.6938 0.052 Uiso calc R 1
C C6 0.07285(19) 0.9134(5) 0.8263(2) 0.0478(7) Uani d . 1
H H6 0.0262 1.0389 0.8275 0.057 Uiso calc R 1
C C7 0.0756(2) 0.7437(5) 0.90434(19) 0.0484(7) Uani d . 1
H H7 0.0309 0.7549 0.9582 0.058 Uiso calc R 1
C C8 0.1438(2) 0.5586(5) 0.90295(19) 0.0512(7) Uani d . 1
H H8 0.1455 0.4441 0.9559 0.061 Uiso calc R 1
C C9 0.21025(19) 0.5414(4) 0.82277(18) 0.0444(6) Uani d . 1
H H9 0.2569 0.4158 0.8216 0.053 Uiso calc R 1
N N1 0.27190(14) 0.6844(3) 0.65849(14) 0.0364(5) Uani d . 1
O O1 0.17588(14) 0.3754(3) 0.58706(13) 0.0541(5) Uani d . 1
S S1 0.41400(5) 0.74161(13) 0.52991(6) 0.0566(2) Uani d . 1
S S2 0.40143(5) 1.03944(13) 0.71931(6) 0.0583(2) Uani d . 1

loop_
_atom_site_aniso_label
_atom_site_aniso_U_11
_atom_site_aniso_U_22
_atom_site_aniso_U_33
_atom_site_aniso_U_12
_atom_site_aniso_U_13
_atom_site_aniso_U_23
C1 0.0359(15) 0.0436(15) 0.0446(14) 0.0026(12) 0.0059(11) 0.0053(12)
C2 0.0456(16) 0.0411(15) 0.0378(13) 0.0024(13) 0.0066(12) 0.0023(12)
C3 0.0501(16) 0.0522(17) 0.0475(14) 0.0041(14) 0.0124(12) -0.0048(13)
C4 0.0342(14) 0.0356(14) 0.0362(12) -0.0006(11) 0.0077(11) -0.0010(11)
C5 0.0440(16) 0.0407(15) 0.0458(15) 0.0024(13) 0.0069(13) 0.0055(11)
C6 0.0403(16) 0.0461(16) 0.0577(16) 0.0089(13) 0.0089(13) -0.0033(13)
C7 0.0474(16) 0.0539(17) 0.0458(14) -0.0049(15) 0.0182(12) -0.0063(14)
C8 0.0614(18) 0.0489(16) 0.0445(15) -0.0046(15) 0.0125(14) 0.0097(13)
C9 0.0497(16) 0.0370(14) 0.0472(14) 0.0093(12) 0.0090(12) 0.0044(12)
N1 0.0359(12) 0.0356(11) 0.0386(11) -0.0007(9) 0.0088(9) -0.0003(9)
O1 0.0594(13) 0.0506(11) 0.0532(11) -0.0147(10) 0.0107(9) -0.0059(9)
S1 0.0465(4) 0.0673(5) 0.0588(4) -0.0072(4) 0.0228(3) -0.0061(4)
S2 0.0511(5) 0.0561(5) 0.0682(5) -0.0128(4) 0.0081(4) -0.0131(4)

loop_
_atom_type_symbol
_atom_type_description
_atom_type_scat_dispersion_real
_atom_type_scat_dispersion_imag
_atom_type_scat_source
C C 0.0033 0.0016 'International Tables Vol C Tables 4.2.6.8 and 6.1.1.4'
H H 0.0000 0.0000 'International Tables Vol C Tables 4.2.6.8 and 6.1.1.4'
N N 0.0061 0.0033 'International Tables Vol C Tables 4.2.6.8 and 6.1.1.4'
O O 0.0106 0.0060 'International Tables Vol C Tables 4.2.6.8 and 6.1.1.4'
S S 0.1246 0.1234 'International Tables Vol C Tables 4.2.6.8 and 6.1.1.4'

loop_
_geom_angle_atom_site_label_1
_geom_angle_atom_site_label_2
_geom_angle_atom_site_label_3
_geom_angle
N1 C1 S2 126.73(18)
N1 C1 S1 110.68(17)
S2 C1 S1 122.59(15)
O1 C2 N1 123.1(2)
O1 C2 C3 125.5(2)
N1 C2 C3 111.4(2)
C2 C3 S1 107.11(17)
C2 C3 H3A 110.3
S1 C3 H3A 110.3
C2 C3 H3B 110.3
S1 C3 H3B 110.3
H3A C3 H3B 108.5
C5 C4 C9 120.7(2)
C5 C4 N1 120.3(2)
C9 C4 N1 118.9(2)
C4 C5 C6 119.4(2)
C4 C5 H5 120.3
C6 C5 H5 120.3
C7 C6 C5 120.3(2)
C7 C6 H6 119.9
C5 C6 H6 119.9
C8 C7 C6 120.2(2)
C8 C7 H7 119.9
C6 C7 H7 119.9
C7 C8 C9 120.0(2)
C7 C8 H8 120.0
C9 C8 H8 120.0
C4 C9 C8 119.5(2)
C4 C9 H9 120.3
C8 C9 H9 120.3
C1 N1 C2 116.9(2)
C1 N1 C4 124.14(19)
C2 N1 C4 119.0(2)
C1 S1 C3 93.86(12)

loop_
_geom_bond_atom_site_label_1
_geom_bond_atom_site_label_2
_geom_bond_distance
C1 N1 1.379(3)
C1 S2 1.626(3)
C1 S1 1.733(2)
C2 O1 1.198(3)
C2 N1 1.402(3)
C2 C3 1.496(3)
C3 S1 1.793(3)
C3 H3A 0.9700
C3 H3B 0.9700
C4 C5 1.370(3)
C4 C9 1.377(3)
C4 N1 1.439(3)
C5 C6 1.378(3)
C5 H5 0.9300
C6 C7 1.375(3)
C6 H6 0.9300
C7 C8 1.366(3)
C7 H7 0.9300
C8 C9 1.384(3)
C8 H8 0.9300
C9 H9 0.9300

loop_
_geom_hbond_atom_site_label_D
_geom_hbond_atom_site_label_H
_geom_hbond_atom_site_label_A
_geom_hbond_site_symmetry_A
_geom_hbond_distance_DH
_geom_hbond_distance_HA
_geom_hbond_distance_DA
_geom_hbond_angle_DHA
C5 H5 O1 1_565 0.93 2.51 3.410(3) 163.2
C8 H8 O1 4_566 0.93 2.46 3.386(3) 171.3

loop_
_cod_related_entry_id
_cod_related_entry_database
_cod_related_entry_code
1 ChemSpider 66456
